data_4337636
loop_
_publ_author_name
'Schl\"afer, Johannes'
'Tyrra, Wieland'
'Mathur, Sanjay'

_publ_section_title
;
 Octakis(tert-butoxo)dicerium(IV) [Ce2(O(t)Bu)8]: Synthesis,
 Characterization, Decomposition, and Reactivity.
;
_journal_issue 6
_journal_name_full 'Inorganic chemistry'
_journal_page_first 2751
_journal_page_last 2753
_journal_paper_doi 10.1021/ic4025876
_journal_volume 53
_journal_year 2014
_chemical_formula_moiety 'C36 H81 Ce2 O9'
_chemical_formula_sum 'C36 H81 Ce2 O9'
_chemical_formula_weight 938.27
_chemical_name_systematic
;
 ?
;
_space_group_IT_number 57
_symmetry_cell_setting orthorhombic
_symmetry_space_group_name_Hall '-P 2c 2b'
_symmetry_space_group_name_H-M 'P b c m'
_atom_sites_solution_hydrogens geom
_atom_sites_solution_primary direct
_atom_sites_solution_secondary difmap
_audit_creation_method SHELXL-97
_cell_angle_alpha 90.00
_cell_angle_beta 90.00
_cell_angle_gamma 90.00
_cell_formula_units_Z 4
_cell_length_a 13.983(5)
_cell_length_b 20.167(5)
_cell_length_c 17.063(5)
_cell_measurement_temperature 293(2)
_cell_measurement_theta_max 26.88
_cell_measurement_theta_min 2.02
_cell_volume 4812(3)
_computing_cell_refinement 'X-Area (Stoe & Cie, 2001)'
_computing_data_collection 'X-Area (Stoe & Cie, 2001)'
_computing_data_reduction 'X-Area (Stoe & Cie, 2001)'
_computing_structure_refinement 'SHELXL-97 (Sheldrick, 1997)'
_computing_structure_solution 'SHELXS-97 (Sheldrick, 1990)'
_diffrn_ambient_temperature 293(2)
_diffrn_detector_area_resol_mean 'not measured'
_diffrn_measured_fraction_theta_full 0.937
_diffrn_measured_fraction_theta_max 0.937
_diffrn_measurement_device_type 'IPDS 2 T (Stoe & Cie)'
_diffrn_measurement_method '\w and \f scans'
_diffrn_radiation_monochromator graphite
_diffrn_radiation_source 'fine-focus sealed tube'
_diffrn_radiation_type MoK\a
_diffrn_radiation_wavelength 0.71073
_diffrn_reflns_av_R_equivalents 0.1064
_diffrn_reflns_av_sigmaI/netI 0.0419
_diffrn_reflns_limit_h_max 17
_diffrn_reflns_limit_h_min -17
_diffrn_reflns_limit_k_max 25
_diffrn_reflns_limit_k_min -25
_diffrn_reflns_limit_l_max 21
_diffrn_reflns_limit_l_min -19
_diffrn_reflns_number 68200
_diffrn_reflns_theta_full 26.88
_diffrn_reflns_theta_max 26.88
_diffrn_reflns_theta_min 2.02
_diffrn_standards_decay_% 'not measured'
_diffrn_standards_interval_count 'not measured'
_diffrn_standards_interval_time 'not measured'
_diffrn_standards_number 'not measured'
_exptl_absorpt_coefficient_mu 1.908
_exptl_absorpt_correction_T_max 0.7146
_exptl_absorpt_correction_T_min 0.1649
_exptl_absorpt_correction_type numerical
_exptl_absorpt_process_details
;
The absorption correction (X-RED; Stoe & Cie, 2001)
was preformed after optimizing the crystal shape
using X-SHAPE (Stoe & Cie, 1999).
;
_exptl_crystal_colour yellow
_exptl_crystal_density_diffrn 1.294
_exptl_crystal_density_meas ?
_exptl_crystal_density_method 'not measured'
_exptl_crystal_description plate
_exptl_crystal_F_000 1940
_exptl_crystal_size_max 0.5
_exptl_crystal_size_mid 0.5
_exptl_crystal_size_min 0.1
_refine_diff_density_max 0.664
_refine_diff_density_min -0.740
_refine_diff_density_rms 0.114
_refine_ls_extinction_coef 0.0020(2)
_refine_ls_extinction_expression Fc^*^=kFc[1+0.001xFc^2^\l^3^/sin(2\q)]^-1/4^
_refine_ls_extinction_method SHELXL
_refine_ls_goodness_of_fit_ref 1.014
_refine_ls_hydrogen_treatment constr
_refine_ls_matrix_type full
_refine_ls_number_parameters 242
_refine_ls_number_reflns 5032
_refine_ls_number_restraints 0
_refine_ls_restrained_S_all 1.014
_refine_ls_R_factor_all 0.0612
_refine_ls_R_factor_gt 0.0405
_refine_ls_shift/su_max 0.001
_refine_ls_shift/su_mean 0.000
_refine_ls_structure_factor_coef Fsqd
_refine_ls_weighting_details 'calc w=1/[\s^2^(Fo^2^)+(0.0679P)^2^+0.0000P] where P=(Fo^2^+2Fc^2^)/3'
_refine_ls_weighting_scheme calc
_refine_ls_wR_factor_gt 0.1001
_refine_ls_wR_factor_ref 0.1108
_reflns_number_gt 3573
_reflns_number_total 5032
_reflns_threshold_expression >2sigma(I)
_cod_data_source_file ic4025876_si_001.cif
_cod_data_source_block 3
_cod_depositor_comments
;
The following automatic conversions were performed:

'_exptl_crystal_density_meas' value 'not measured' was changed to '?'
- the value is perceived as not measured.

Automatic conversion script
Id: cif_fix_values 3008 2015-01-20 13:52:24Z robertas 
;
_cod_original_sg_symbol_H-M 'P bcm'
_cod_database_code 4337636

loop_
_symmetry_equiv_pos_as_xyz
'x, y, z'
'-x, -y, z+1/2'
'x, -y+1/2, -z'
'-x, y+1/2, -z+1/2'
'-x, -y, -z'
'x, y, -z-1/2'
'-x, y-1/2, z'
'x, -y-1/2, z-1/2'

loop_
_atom_site_label
_atom_site_type_symbol
_atom_site_fract_x
_atom_site_fract_y
_atom_site_fract_z
_atom_site_U_iso_or_equiv
_atom_site_adp_type
_atom_site_occupancy
_atom_site_symmetry_multiplicity
_atom_site_calc_flag
_atom_site_refinement_flags
Ce1 Ce 0.33004(3) 0.527226(17) 0.2500 0.06955(14) Uani 1 2 d S
Ce2 Ce 0.14558(3) 0.394690(17) 0.2500 0.06900(14) Uani 1 2 d S
O1 O 0.4722(3) 0.4915(3) 0.2500 0.0943(13) Uani 1 2 d S
O2 O 0.3386(2) 0.59592(17) 0.1588(2) 0.0859(9) Uani 1 1 d .
O4 O 0.2781(2) 0.43401(15) 0.16998(15) 0.0784(8) Uani 1 1 d .
O3 O 0.1523(3) 0.5178(2) 0.2500 0.0850(12) Uani 1 2 d S
O5 O 0.0469(3) 0.38529(16) 0.1590(2) 0.0919(9) Uani 1 1 d .
O6 O 0.2010(4) 0.2979(2) 0.2500 0.0945(14) Uani 1 2 d S
C11 C 0.5707(5) 0.4746(4) 0.2500 0.098(2) Uani 1 2 d S
C12 C 0.6164(5) 0.5020(6) 0.1774(5) 0.159(3) Uani 1 1 d .
H12A H 0.5848 0.4843 0.1321 0.239 Uiso 1 1 calc R
H12B H 0.6827 0.4897 0.1763 0.239 Uiso 1 1 calc R
H12C H 0.6109 0.5494 0.1774 0.239 Uiso 1 1 calc R
C14 C 0.5771(9) 0.3999(5) 0.2500 0.154(4) Uani 1 2 d S
H14A H 0.5473 0.3827 0.2035 0.230 Uiso 0.50 1 calc PR
H14B H 0.5451 0.3826 0.2954 0.230 Uiso 0.50 1 calc PR
H14C H 0.6431 0.3867 0.2511 0.230 Uiso 1 2 calc SR
C21 C 0.3624(4) 0.6493(3) 0.1091(4) 0.0976(16) Uani 1 1 d .
C22 C 0.2996(11) 0.7042(6) 0.1257(10) 0.313(11) Uani 1 1 d .
H22A H 0.2346 0.6911 0.1160 0.469 Uiso 1 1 calc R
H22B H 0.3158 0.7410 0.0927 0.469 Uiso 1 1 calc R
H22C H 0.3064 0.7169 0.1797 0.469 Uiso 1 1 calc R
C23 C 0.4637(6) 0.6654(5) 0.1204(6) 0.184(4) Uani 1 1 d .
H23A H 0.4747 0.6767 0.1743 0.275 Uiso 1 1 calc R
H23B H 0.4806 0.7023 0.0877 0.275 Uiso 1 1 calc R
H23C H 0.5021 0.6277 0.1066 0.275 Uiso 1 1 calc R
C24 C 0.3476(9) 0.6314(6) 0.0269(6) 0.219(7) Uani 1 1 d .
H24A H 0.2813 0.6212 0.0185 0.328 Uiso 1 1 calc R
H24B H 0.3859 0.5933 0.0143 0.328 Uiso 1 1 calc R
H24C H 0.3659 0.6678 -0.0060 0.328 Uiso 1 1 calc R
C41 C 0.2921(4) 0.4253(3) 0.0874(3) 0.0900(14) Uani 1 1 d .
C42 C 0.3948(5) 0.4439(4) 0.0673(4) 0.126(2) Uani 1 1 d .
H42A H 0.4379 0.4146 0.0942 0.189 Uiso 1 1 calc R
H42B H 0.4069 0.4887 0.0833 0.189 Uiso 1 1 calc R
H42C H 0.4044 0.4400 0.0118 0.189 Uiso 1 1 calc R
C43 C 0.2228(5) 0.4692(3) 0.0438(3) 0.1109(18) Uani 1 1 d .
H43A H 0.1585 0.4570 0.0572 0.166 Uiso 1 1 calc R
H43B H 0.2321 0.4639 -0.0116 0.166 Uiso 1 1 calc R
H43C H 0.2338 0.5146 0.0580 0.166 Uiso 1 1 calc R
C44 C 0.2729(7) 0.3526(3) 0.0670(4) 0.136(3) Uani 1 1 d .
H44A H 0.3175 0.3249 0.0946 0.204 Uiso 1 1 calc R
H44B H 0.2803 0.3462 0.0116 0.204 Uiso 1 1 calc R
H44C H 0.2089 0.3412 0.0822 0.204 Uiso 1 1 calc R
C31 C 0.0759(7) 0.5646(4) 0.2500 0.105(2) Uani 1 2 d S
C32 C 0.1074(13) 0.6308(6) 0.2183(8) 0.148(6) Uani 0.50 1 d P
H32A H 0.1677 0.6470 0.1996 0.222 Uiso 0.50 1 calc PR
H32B H 0.0569 0.6589 0.1996 0.222 Uiso 0.50 1 calc PR
H32C H 0.0975 0.5864 0.1996 0.222 Uiso 0.50 1 calc PR
C33 C 0.0591(12) 0.5707(8) 0.1587(8) 0.133(5) Uani 0.50 1 d P
H33A H 0.1144 0.5904 0.1347 0.199 Uiso 0.50 1 calc PR
H33B H 0.0042 0.5981 0.1490 0.199 Uiso 0.50 1 calc PR
H33C H 0.0486 0.5274 0.1369 0.199 Uiso 0.50 1 calc PR
C34 C -0.0131(10) 0.5402(6) 0.2148(8) 0.126(5) Uani 0.50 1 d P
H34A H -0.0078 0.5417 0.1587 0.189 Uiso 0.50 1 calc PR
H34B H -0.0654 0.5678 0.2312 0.189 Uiso 0.50 1 calc PR
H34C H -0.0243 0.4954 0.2313 0.189 Uiso 0.50 1 calc PR
C51 C -0.0291(5) 0.3643(3) 0.1094(4) 0.118(2) Uani 1 1 d .
C52 C -0.1143(9) 0.4073(9) 0.1268(11) 0.333(13) Uani 1 1 d .
H52A H -0.1352 0.3996 0.1796 0.499 Uiso 1 1 calc R
H52B H -0.1652 0.3967 0.0912 0.499 Uiso 1 1 calc R
H52C H -0.0970 0.4531 0.1207 0.499 Uiso 1 1 calc R
C53 C -0.0467(8) 0.2942(5) 0.1229(7) 0.216(6) Uani 1 1 d .
H53A H -0.0638 0.2874 0.1767 0.323 Uiso 1 1 calc R
H53B H 0.0102 0.2694 0.1111 0.323 Uiso 1 1 calc R
H53C H -0.0979 0.2795 0.0897 0.323 Uiso 1 1 calc R
C54 C -0.0067(10) 0.3778(7) 0.0294(5) 0.276(9) Uani 1 1 d .
H54A H 0.0471 0.3513 0.0137 0.413 Uiso 1 1 calc R
H54B H 0.0088 0.4239 0.0235 0.413 Uiso 1 1 calc R
H54C H -0.0608 0.3671 -0.0029 0.413 Uiso 1 1 calc R
C61 C 0.2343(6) 0.2315(4) 0.2500 0.108(2) Uani 1 2 d S
C62 C 0.3441(8) 0.2362(7) 0.2500 0.172(5) Uani 1 2 d S
H62A H 0.3650 0.2591 0.2037 0.258 Uiso 0.50 1 calc PR
H62B H 0.3710 0.1924 0.2507 0.258 Uiso 1 2 calc SR
H62C H 0.3649 0.2601 0.2956 0.258 Uiso 0.50 1 calc PR
C63 C 0.1973(8) 0.1965(4) 0.3227(6) 0.166(3) Uani 1 1 d .
H63A H 0.2178 0.2202 0.3686 0.250 Uiso 1 1 calc R
H63B H 0.2219 0.1521 0.3243 0.250 Uiso 1 1 calc R
H63C H 0.1287 0.1952 0.3213 0.250 Uiso 1 1 calc R

loop_
_atom_site_aniso_label
_atom_site_aniso_U_11
_atom_site_aniso_U_22
_atom_site_aniso_U_33
_atom_site_aniso_U_23
_atom_site_aniso_U_13
_atom_site_aniso_U_12
Ce1 0.0784(2) 0.0685(2) 0.0618(2) 0.000 0.000 -0.00594(15)
Ce2 0.0688(2) 0.0713(2) 0.0669(2) 0.000 0.000 -0.00514(14)
O1 0.080(3) 0.120(4) 0.083(3) 0.000 0.000 0.025(3)
O2 0.083(2) 0.086(2) 0.089(2) 0.0245(17) -0.0016(16) 0.0008(15)
O4 0.094(2) 0.089(2) 0.0524(14) -0.0076(13) 0.0075(14) -0.0133(16)
O3 0.077(3) 0.072(3) 0.107(4) 0.000 0.000 0.0000(19)
O5 0.090(2) 0.089(2) 0.096(2) 0.0023(17) -0.0253(18) -0.0067(17)
O6 0.104(3) 0.072(3) 0.108(3) 0.000 0.000 0.022(2)
C11 0.076(4) 0.122(6) 0.097(5) 0.000 0.000 0.032(4)
C12 0.103(5) 0.218(8) 0.156(7) 0.027(6) 0.039(5) 0.014(6)
C14 0.143(10) 0.105(7) 0.213(13) 0.000 0.000 0.040(6)
C21 0.096(4) 0.089(3) 0.107(4) 0.033(3) -0.001(3) -0.011(3)
C22 0.331(17) 0.175(10) 0.43(2) 0.193(13) 0.238(17) 0.133(11)
C23 0.149(7) 0.209(9) 0.193(8) 0.082(7) -0.017(6) -0.075(7)
C24 0.331(17) 0.192(9) 0.134(8) 0.082(7) -0.076(8) -0.104(10)
C41 0.106(4) 0.104(3) 0.060(2) -0.009(2) 0.009(2) -0.009(3)
C42 0.114(5) 0.180(7) 0.085(4) -0.007(4) 0.034(3) 0.015(5)
C43 0.127(5) 0.129(5) 0.076(3) 0.016(3) -0.012(3) -0.013(4)
C44 0.195(8) 0.120(5) 0.093(4) -0.039(3) 0.015(4) 0.003(5)
C31 0.111(6) 0.074(4) 0.130(7) 0.000 0.000 -0.001(4)
C32 0.201(15) 0.083(7) 0.161(16) 0.040(8) 0.015(10) 0.028(8)
C33 0.153(13) 0.143(12) 0.102(9) 0.015(8) -0.033(9) -0.019(10)
C34 0.100(8) 0.114(8) 0.164(14) -0.018(7) -0.040(8) 0.015(6)
C51 0.102(5) 0.122(4) 0.131(5) 0.009(4) -0.048(4) -0.020(4)
C52 0.168(11) 0.38(2) 0.45(3) -0.22(2) -0.183(15) 0.114(13)
C53 0.222(11) 0.156(7) 0.269(12) 0.028(8) -0.116(10) -0.093(7)
C54 0.264(14) 0.44(2) 0.121(7) 0.077(10) -0.100(8) -0.211(15)
C61 0.109(6) 0.084(5) 0.131(7) 0.000 0.000 0.029(4)
C62 0.112(8) 0.170(11) 0.234(15) 0.000 0.000 0.061(7)
C63 0.222(10) 0.102(5) 0.175(8) 0.041(5) 0.020(7) 0.022(5)

loop_
_atom_type_symbol
_atom_type_description
_atom_type_scat_dispersion_real
_atom_type_scat_dispersion_imag
_atom_type_scat_source
C C 0.0030 0.0020 'International Tables Vol C Tables 4.2.6.8 and 6.1.1.4'
H H 0.0000 0.0000 'International Tables Vol C Tables 4.2.6.8 and 6.1.1.4'
Ce Ce -0.2490 2.6330 'International Tables Vol C Tables 4.2.6.8 and 6.1.1.4'
O O 0.0110 0.0060 'International Tables Vol C Tables 4.2.6.8 and 6.1.1.4'

loop_
_geom_angle_atom_site_label_1
_geom_angle_atom_site_label_2
_geom_angle_atom_site_label_3
_geom_angle
_geom_angle_site_symmetry_1
_geom_angle_site_symmetry_3
O2 Ce1 O2 96.4(2) 6_556 .
O2 Ce1 O1 99.91(14) 6_556 .
O2 Ce1 O1 99.91(14) . .
O2 Ce1 O4 161.47(12) 6_556 .
O2 Ce1 O4 96.42(13) . .
O1 Ce1 O4 90.98(15) . .
O2 Ce1 O4 96.42(13) 6_556 6_556
O2 Ce1 O4 161.47(12) . 6_556
O1 Ce1 O4 90.98(15) . 6_556
O4 Ce1 O4 68.24(13) . 6_556
O2 Ce1 O3 96.19(12) 6_556 .
O2 Ce1 O3 96.19(12) . .
O1 Ce1 O3 155.71(19) . .
O4 Ce1 O3 69.14(11) . .
O4 Ce1 O3 69.14(11) 6_556 .
O2 Ce1 Ce2 121.18(10) 6_556 .
O2 Ce1 Ce2 121.18(10) . .
O1 Ce1 Ce2 114.04(16) . .
O4 Ce1 Ce2 40.29(7) . .
O4 Ce1 Ce2 40.29(7) 6_556 .
O3 Ce1 Ce2 41.66(10) . .
O5 Ce2 O5 96.2(2) . 6_556
O5 Ce2 O6 99.19(14) . .
O5 Ce2 O6 99.19(14) 6_556 .
O5 Ce2 O4 161.92(11) . 6_556
O5 Ce2 O4 96.64(13) 6_556 6_556
O6 Ce2 O4 91.24(15) . 6_556
O5 Ce2 O4 96.64(13) . .
O5 Ce2 O4 161.92(11) 6_556 .
O6 Ce2 O4 91.24(15) . .
O4 Ce2 O4 68.22(13) 6_556 .
O5 Ce2 O3 96.65(11) . .
O5 Ce2 O3 96.65(11) 6_556 .
O6 Ce2 O3 156.17(19) . .
O4 Ce2 O3 69.26(11) 6_556 .
O4 Ce2 O3 69.26(11) . .
O5 Ce2 Ce1 121.65(10) . .
O5 Ce2 Ce1 121.65(10) 6_556 .
O6 Ce2 Ce1 114.35(16) . .
O4 Ce2 Ce1 40.28(7) 6_556 .
O4 Ce2 Ce1 40.28(7) . .
O3 Ce2 Ce1 41.82(10) . .
C11 O1 Ce1 173.9(5) . .
C21 O2 Ce1 165.7(3) . .
C41 O4 Ce1 127.3(3) . .
C41 O4 Ce2 127.9(3) . .
Ce1 O4 Ce2 99.44(10) . .
C31 O3 Ce2 129.3(4) . .
C31 O3 Ce1 134.2(4) . .
Ce2 O3 Ce1 96.52(15) . .
C51 O5 Ce2 164.6(4) . .
C61 O6 Ce2 177.5(5) . .
O1 C11 C12 109.0(5) . 6_556
O1 C11 C12 109.0(5) . .
C12 C11 C12 111.5(10) 6_556 .
O1 C11 C14 107.3(8) . .
C12 C11 C14 110.0(6) 6_556 .
C12 C11 C14 110.0(6) . .
O2 C21 C22 108.9(6) . .
O2 C21 C24 110.7(5) . .
C22 C21 C24 107.0(10) . .
O2 C21 C23 108.5(5) . .
C22 C21 C23 113.2(10) . .
C24 C21 C23 108.5(7) . .
O4 C41 C43 109.0(4) . .
O4 C41 C42 108.6(4) . .
C43 C41 C42 110.5(5) . .
O4 C41 C44 108.5(4) . .
C43 C41 C44 109.8(5) . .
C42 C41 C44 110.5(5) . .
O3 C31 C34 114.5(7) . .
O3 C31 C34 114.5(7) . 6_556
C34 C31 C34 48.4(13) . 6_556
O3 C31 C32 111.5(8) . 6_556
C34 C31 C32 133.8(10) . 6_556
C34 C31 C32 113.4(9) 6_556 6_556
O3 C31 C32 111.5(8) . .
C34 C31 C32 113.4(9) . .
C34 C31 C32 133.8(10) 6_556 .
C32 C31 C32 42.0(12) 6_556 .
O3 C31 C33 99.4(7) . 6_556
C34 C31 C33 107.7(11) . 6_556
C34 C31 C33 59.7(7) 6_556 6_556
C32 C31 C33 67.7(8) 6_556 6_556
C32 C31 C33 109.1(9) . 6_556
O3 C31 C33 99.4(7) . .
C34 C31 C33 59.7(7) . .
C34 C31 C33 107.7(11) 6_556 .
C32 C31 C33 109.1(9) 6_556 .
C32 C31 C33 67.7(8) . .
C33 C31 C33 160.7(14) 6_556 .
C32 C32 C31 69.0(6) 6_556 .
O5 C51 C54 110.4(6) . .
O5 C51 C53 108.7(6) . .
C54 C51 C53 111.9(9) . .
O5 C51 C52 107.7(7) . .
C54 C51 C52 104.7(11) . .
C53 C51 C52 113.3(11) . .
O6 C61 C63 109.1(5) . .
O6 C61 C63 109.1(5) . 6_556
C63 C61 C63 109.6(10) . 6_556
O6 C61 C62 105.6(8) . .
C63 C61 C62 111.7(6) . .
C63 C61 C62 111.7(6) 6_556 .

loop_
_geom_bond_atom_site_label_1
_geom_bond_atom_site_label_2
_geom_bond_distance
_geom_bond_site_symmetry_2
Ce1 O2 2.086(3) 6_556
Ce1 O2 2.086(3) .
Ce1 O1 2.114(4) .
Ce1 O4 2.434(3) .
Ce1 O4 2.434(3) 6_556
Ce1 O3 2.493(5) .
Ce1 Ce2 3.7144(9) .
Ce2 O5 2.085(3) .
Ce2 O5 2.085(3) 6_556
Ce2 O6 2.100(4) .
Ce2 O4 2.435(3) 6_556
Ce2 O4 2.435(3) .
Ce2 O3 2.485(4) .
O1 C11 1.419(9) .
O2 C21 1.411(6) .
O4 C41 1.434(5) .
O3 C31 1.425(9) .
O5 C51 1.424(6) .
O6 C61 1.417(8) .
C11 C12 1.498(9) 6_556
C11 C12 1.498(9) .
C11 C14 1.510(12) .
C21 C22 1.440(11) .
C21 C24 1.464(11) .
C21 C23 1.465(9) .
C41 C43 1.508(8) .
C41 C42 1.524(9) .
C41 C44 1.529(8) .
C31 C34 1.467(14) .
C31 C34 1.467(14) 6_556
C31 C32 1.507(15) 6_556
C31 C32 1.507(15) .
C31 C33 1.580(12) 6_556
C31 C33 1.580(12) .
C32 C32 1.08(3) 6_556
C51 C54 1.427(11) .
C51 C53 1.454(10) .
C51 C52 1.502(14) .
C61 C63 1.519(9) .
C61 C63 1.519(9) 6_556
C61 C62 1.538(14) .
